data_7235357
loop_
_publ_author_name
'Kyprianidou, Eleni J.'
'Lazarides, Theodore'
'Kaziannis, Spyridon'
'Kosmidis, Constantine'
'Itskos, Grigorios'
'Manos, Manolis J.'
'Tasiopoulos, Anastasios J.'

_publ_section_title
;
 Single crystal coordinating solvent exchange as a general method for the
 enhancement of the photoluminescence properties of lanthanide MOFs
;
_journal_issue 15
_journal_name_full 'Journal of Materials Chemistry A'
_journal_page_first 5258
_journal_paper_doi 10.1039/c3ta14489e
_journal_volume 2
_journal_year 2014
_chemical_formula_moiety 'C38 H28 Eu2 N9 O14'
_chemical_formula_sum 'C38 H28 Eu2 N9 O14'
_chemical_formula_weight 1138.61
_space_group_IT_number 2
_space_group_name_Hall '-P 1'
_space_group_name_H-M_alt 'P -1'
_symmetry_cell_setting triclinic
_symmetry_space_group_name_H-M 'P -1'
_atom_sites_solution_hydrogens geom
_atom_sites_solution_primary direct
_atom_sites_solution_secondary difmap
_audit_creation_method SHELXL-97
_cell_angle_alpha 93.298(14)
_cell_angle_beta 109.635(14)
_cell_angle_gamma 106.949(14)
_cell_formula_units_Z 1
_cell_length_a 10.4157(15)
_cell_length_b 11.2176(18)
_cell_length_c 11.806(2)
_cell_measurement_reflns_used 1598
_cell_measurement_temperature 100(2)
_cell_measurement_theta_max 25.6559
_cell_measurement_theta_min 3.3098
_cell_volume 1224.1(4)
_computing_cell_refinement 'CrysAlis RED'
_computing_data_collection 'CrysAlis CCD'
_computing_data_reduction 'CrysAlis RED'
_computing_molecular_graphics
;
 DIAMOND (Brandenburg, 2006)
 MERCURY (Bruno et al. 2002)
;
_computing_publication_material 'WINGX (Farrugia, 1999)'
_computing_structure_refinement 'SHELXL-97 (Sheldrick, 1997)'
_computing_structure_solution 'SHELXL-97 (Sheldrick, 1997)'
_diffrn_ambient_temperature 100(2)
_diffrn_detector_area_resol_mean 10.4223
_diffrn_measured_fraction_theta_full 0.994
_diffrn_measured_fraction_theta_max 0.994
_diffrn_measurement_device_type 'SuperNova, Dual, Cu at zero, Atlas'
_diffrn_measurement_method '\w scans'
_diffrn_radiation_monochromator mirror
_diffrn_radiation_source 'SuperNova (Mo) X-ray Source'
_diffrn_radiation_type MoK\a
_diffrn_radiation_wavelength 0.71073
_diffrn_reflns_av_R_equivalents 0.0676
_diffrn_reflns_av_sigmaI/netI 0.1154
_diffrn_reflns_limit_h_max 10
_diffrn_reflns_limit_h_min -12
_diffrn_reflns_limit_k_max 13
_diffrn_reflns_limit_k_min -10
_diffrn_reflns_limit_l_max 14
_diffrn_reflns_limit_l_min -13
_diffrn_reflns_number 7780
_diffrn_reflns_theta_full 25.00
_diffrn_reflns_theta_max 25.00
_diffrn_reflns_theta_min 3.32
_exptl_absorpt_coefficient_mu 2.605
_exptl_absorpt_correction_T_max 1.00000
_exptl_absorpt_correction_T_min 0.31828
_exptl_absorpt_correction_type multi-scan
_exptl_absorpt_process_details 'Empirical absorption correction (CrysAlis RED, Oxford Diffraction)'
_exptl_crystal_colour colorless
_exptl_crystal_density_diffrn 1.545
_exptl_crystal_density_method 'not measured'
_exptl_crystal_description polyhedral
_exptl_crystal_F_000 557
_exptl_crystal_size_max 0.14
_exptl_crystal_size_mid 0.11
_exptl_crystal_size_min 0.09
_refine_diff_density_max 2.180
_refine_diff_density_min -1.792
_refine_diff_density_rms 0.222
_refine_ls_extinction_method none
_refine_ls_goodness_of_fit_ref 0.985
_refine_ls_hydrogen_treatment constr
_refine_ls_matrix_type full
_refine_ls_number_parameters 298
_refine_ls_number_reflns 4283
_refine_ls_number_restraints 126
_refine_ls_restrained_S_all 0.973
_refine_ls_R_factor_all 0.1077
_refine_ls_R_factor_gt 0.0742
_refine_ls_shift/su_max 0.000
_refine_ls_shift/su_mean 0.000
_refine_ls_structure_factor_coef Fsqd
_refine_ls_weighting_details 'calc w=1/[\s^2^(Fo^2^)+(0.1283P)^2^+0.0000P] where P=(Fo^2^+2Fc^2^)/3'
_refine_ls_weighting_scheme calc
_refine_ls_wR_factor_gt 0.1855
_refine_ls_wR_factor_ref 0.2116
_reflns_number_gt 2931
_reflns_number_total 4283
_reflns_threshold_expression >2sigma(I)
_cod_data_source_file c3ta14489e2.cif
_cod_data_source_block EuN-BDC-4(5)mIm
_cod_depositor_comments
;
The following automatic conversions were performed:

data item '_symmetry_cell_setting' value 'Triclinic' was changed to
'triclinic' in accordance with the
/home/saulius/struct/COD-crude-data/automatic-downloads/DataCite-retrospective/RSC/depositions/lib/dictionaries/cif_core.dic
dictionary named 'cif_core.dic' version 2.4.2 last updated on
2011-04-26.

Automatic conversion script
Id: cif_fix_values 6909 2019-04-08 15:41:33Z antanas 
;
_cod_original_cell_volume 1224.1(3)
_cod_database_code 7235357

loop_
_symmetry_equiv_pos_as_xyz
'x, y, z'
'-x, -y, -z'

loop_
_atom_site_label
_atom_site_type_symbol
_atom_site_fract_x
_atom_site_fract_y
_atom_site_fract_z
_atom_site_U_iso_or_equiv
_atom_site_adp_type
_atom_site_occupancy
_atom_site_symmetry_multiplicity
_atom_site_calc_flag
_atom_site_refinement_flags
Eu01 Eu 0.39272(6) 0.46538(5) 0.81718(5) 0.0443(3) Uani 1 1 d .
N1 N -0.109(6) 0.132(5) 0.629(5) 0.23(2) Uani 0.50 1 d PDU
N2 N 0.794(3) 0.342(3) 0.781(2) 0.142(13) Uani 0.50 1 d PDU
N3 N 0.557(4) 0.907(4) 1.225(2) 0.141(13) Uani 0.50 1 d PDU
N4 N 0.037(3) 0.647(3) 0.712(3) 0.199(6) Uani 1 1 d DU
N5 N 0.4264(16) 0.5772(16) 0.6460(15) 0.140(4) Uani 1 1 d DU
N6 N 0.5274(19) 0.6528(17) 0.5147(17) 0.150(4) Uani 1 1 d DU
C1 C 0.1948(15) 0.2399(13) 0.6502(13) 0.063(3) Uani 1 1 d .
C2 C 0.0924(15) 0.1164(12) 0.5753(11) 0.065(4) Uani 1 1 d .
C3 C 0.1326(17) 0.0584(15) 0.4931(16) 0.093(5) Uani 1 1 d .
H3 H 0.2217 0.0965 0.4871 0.112 Uiso 1 1 calc R
C4 C -0.0400(18) 0.0579(17) 0.5816(16) 0.094(6) Uani 1 1 d D
C5 C 0.7035(14) 0.4952(12) 0.9210(13) 0.057(3) Uani 1 1 d .
C6 C 0.8566(13) 0.4988(12) 0.9605(11) 0.053(3) Uani 1 1 d .
C7 C 0.8985(15) 0.4242(14) 0.8930(13) 0.070(4) Uani 1 1 d D
C8 C 0.9574(14) 0.5751(14) 1.0657(12) 0.069(4) Uani 1 1 d .
H8 H 0.9309 0.6275 1.1110 0.083 Uiso 1 1 calc R
C9 C 0.5253(16) 0.7501(11) 0.9998(12) 0.062(4) Uani 1 1 d .
C10 C 0.5131(17) 0.8793(11) 1.0041(12) 0.065(4) Uani 1 1 d .
C11 C 0.4908(18) 0.9314(16) 0.8957(15) 0.085(5) Uani 1 1 d U
H11 H 0.4883 0.8863 0.8259 0.102 Uiso 1 1 calc R
C12 C 0.5278(17) 0.9482(15) 1.1080(14) 0.076(4) Uani 1 1 d DU
C13 C 0.171(4) 0.635(3) 0.791(3) 0.199(6) Uani 1 1 d DU
C14 C 0.053(4) 0.772(3) 0.767(3) 0.201(6) Uani 1 1 d DU
H14A H 0.1509 0.8121 0.8222 0.302 Uiso 1 1 calc R
H14B H -0.0108 0.7640 0.8111 0.302 Uiso 1 1 calc R
H14C H 0.0291 0.8212 0.7045 0.302 Uiso 1 1 calc R
C15 C -0.086(3) 0.579(3) 0.603(3) 0.202(6) Uani 1 1 d DU
H15A H -0.0734 0.5028 0.5738 0.302 Uiso 1 1 calc R
H15B H -0.0948 0.6308 0.5407 0.302 Uiso 1 1 calc R
H15C H -0.1724 0.5570 0.6211 0.302 Uiso 1 1 calc R
C16 C 0.380(2) 0.6684(17) 0.5938(17) 0.146(4) Uani 1 1 d DU
H16 H 0.3117 0.6953 0.6125 0.175 Uiso 1 1 calc R
C17 C 0.437(2) 0.7185(18) 0.5129(17) 0.149(4) Uani 1 1 d DU
C18 C 0.5210(19) 0.5698(18) 0.5931(16) 0.146(4) Uani 1 1 d DU
H18 H 0.5745 0.5151 0.6084 0.175 Uiso 1 1 calc R
C19 C 0.425(3) 0.820(2) 0.437(2) 0.152(4) Uani 1 1 d DU
H19A H 0.4803 0.8212 0.3859 0.228 Uiso 1 1 calc R
H19B H 0.4621 0.9010 0.4894 0.228 Uiso 1 1 calc R
H19C H 0.3258 0.8042 0.3867 0.228 Uiso 1 1 calc R
O1 O 0.1599(10) 0.2886(9) 0.7323(11) 0.086(3) Uani 1 1 d .
O2 O 0.3061(11) 0.2941(8) 0.6381(8) 0.069(3) Uani 1 1 d .
O3 O 0.6261(9) 0.4672(9) 0.8120(8) 0.065(2) Uani 1 1 d .
O4 O 0.3421(9) 0.4755(8) 0.9957(8) 0.058(2) Uani 1 1 d .
O5 O 0.4916(12) 0.6844(8) 0.8984(9) 0.075(3) Uani 1 1 d .
O6 O 0.4317(11) 0.2829(7) 0.8991(8) 0.066(2) Uani 1 1 d .
O7 O 0.1862(18) 0.5436(17) 0.7367(13) 0.140(4) Uani 1 1 d DU

loop_
_atom_site_aniso_label
_atom_site_aniso_U_11
_atom_site_aniso_U_22
_atom_site_aniso_U_33
_atom_site_aniso_U_23
_atom_site_aniso_U_13
_atom_site_aniso_U_12
Eu01 0.0407(4) 0.0399(4) 0.0492(4) 0.0015(2) 0.0104(3) 0.0171(3)
N1 0.23(2) 0.23(2) 0.23(2) 0.039(4) 0.084(9) 0.075(8)
N2 0.141(13) 0.142(13) 0.142(13) 0.024(3) 0.052(5) 0.047(5)
N3 0.141(13) 0.141(13) 0.141(13) 0.024(3) 0.052(5) 0.047(5)
N4 0.199(6) 0.199(6) 0.199(6) 0.035(2) 0.074(3) 0.067(3)
N5 0.140(4) 0.139(4) 0.139(4) 0.021(2) 0.050(2) 0.047(2)
N6 0.150(4) 0.151(4) 0.149(4) 0.0278(19) 0.058(2) 0.049(2)
C1 0.047(8) 0.060(8) 0.067(9) 0.001(7) 0.013(7) 0.009(7)
C2 0.064(9) 0.060(8) 0.047(7) -0.005(6) 0.002(7) 0.011(7)
C3 0.060(10) 0.083(11) 0.113(13) -0.039(9) 0.037(10) -0.005(8)
C4 0.063(11) 0.109(13) 0.096(12) -0.038(10) 0.036(9) 0.011(9)
C5 0.048(8) 0.052(7) 0.069(9) 0.016(6) 0.017(7) 0.020(6)
C6 0.042(7) 0.068(8) 0.054(7) 0.005(6) 0.020(6) 0.024(6)
C7 0.043(8) 0.095(10) 0.066(9) -0.017(7) 0.019(7) 0.022(7)
C8 0.044(8) 0.091(10) 0.058(8) -0.024(7) 0.008(6) 0.023(7)
C9 0.086(11) 0.037(7) 0.056(8) 0.017(6) 0.011(7) 0.026(7)
C10 0.092(11) 0.040(7) 0.054(8) 0.007(5) 0.017(7) 0.023(7)
C11 0.087(5) 0.084(5) 0.085(5) 0.013(2) 0.031(3) 0.030(2)
C12 0.078(4) 0.075(4) 0.075(4) 0.014(2) 0.027(2) 0.026(2)
C13 0.199(6) 0.199(7) 0.199(7) 0.033(2) 0.074(3) 0.066(3)
C14 0.201(7) 0.200(6) 0.202(7) 0.034(2) 0.074(3) 0.068(3)
C15 0.201(6) 0.202(6) 0.201(6) 0.034(2) 0.073(3) 0.066(3)
C16 0.147(4) 0.145(4) 0.147(4) 0.0262(19) 0.053(2) 0.050(2)
C17 0.150(4) 0.149(4) 0.149(4) 0.028(2) 0.055(2) 0.049(2)
C18 0.145(4) 0.147(4) 0.146(4) 0.0248(19) 0.056(2) 0.049(2)
C19 0.153(5) 0.152(4) 0.151(4) 0.030(2) 0.056(2) 0.049(2)
O1 0.051(6) 0.070(7) 0.121(9) -0.022(6) 0.021(6) 0.014(5)
O2 0.068(7) 0.057(6) 0.067(6) -0.003(4) 0.025(5) 0.000(5)
O3 0.052(6) 0.095(7) 0.044(5) 0.009(4) 0.009(4) 0.030(5)
O4 0.045(5) 0.064(5) 0.071(6) 0.000(4) 0.026(4) 0.025(4)
O5 0.112(9) 0.036(5) 0.070(6) 0.003(4) 0.019(6) 0.031(5)
O6 0.087(7) 0.039(5) 0.067(6) 0.009(4) 0.016(5) 0.031(5)
O7 0.150(11) 0.142(11) 0.103(10) 0.048(7) 0.034(9) 0.019(8)

loop_
_atom_type_symbol
_atom_type_description
_atom_type_scat_dispersion_real
_atom_type_scat_dispersion_imag
_atom_type_scat_source
C C 0.0033 0.0016 'International Tables Vol C Tables 4.2.6.8 and 6.1.1.4'
H H 0.0000 0.0000 'International Tables Vol C Tables 4.2.6.8 and 6.1.1.4'
N N 0.0061 0.0033 'International Tables Vol C Tables 4.2.6.8 and 6.1.1.4'
O O 0.0106 0.0060 'International Tables Vol C Tables 4.2.6.8 and 6.1.1.4'
Eu Eu -0.1578 3.6682 'International Tables Vol C Tables 4.2.6.8 and 6.1.1.4'

loop_
_geom_angle_atom_site_label_1
_geom_angle_atom_site_label_2
_geom_angle_atom_site_label_3
_geom_angle
_geom_angle_site_symmetry_1
_geom_angle_site_symmetry_3
O4 Eu01 O5 77.1(3) . .
O4 Eu01 O6 75.7(3) . .
O5 Eu01 O6 132.7(3) . .
O4 Eu01 O3 124.2(3) . .
O5 Eu01 O3 90.1(4) . .
O6 Eu01 O3 74.7(3) . .
O4 Eu01 O7 83.2(4) . .
O5 Eu01 O7 76.0(5) . .
O6 Eu01 O7 136.6(4) . .
O3 Eu01 O7 146.1(4) . .
O4 Eu01 O1 85.0(3) . .
O5 Eu01 O1 141.9(4) . .
O6 Eu01 O1 72.3(4) . .
O3 Eu01 O1 127.5(3) . .
O7 Eu01 O1 68.5(4) . .
O4 Eu01 O2 132.6(3) . .
O5 Eu01 O2 148.4(3) . .
O6 Eu01 O2 74.0(3) . .
O3 Eu01 O2 80.9(3) . .
O7 Eu01 O2 94.9(5) . .
O1 Eu01 O2 51.4(3) . .
O4 Eu01 N5 145.9(5) . .
O5 Eu01 N5 73.6(4) . .
O6 Eu01 N5 138.0(5) . .
O3 Eu01 N5 73.2(5) . .
O7 Eu01 N5 73.3(5) . .
O1 Eu01 N5 107.9(4) . .
O2 Eu01 N5 74.8(4) . .
O4 Eu01 O4 75.4(3) . 2_667
O5 Eu01 O4 68.3(3) . 2_667
O6 Eu01 O4 67.8(3) . 2_667
O3 Eu01 O4 49.8(3) . 2_667
O7 Eu01 O4 141.5(5) . 2_667
O1 Eu01 O4 138.7(3) . 2_667
O2 Eu01 O4 123.1(3) . 2_667
N5 Eu01 O4 108.6(4) . 2_667
O4 Eu01 C1 109.6(4) . .
O5 Eu01 C1 156.8(4) . .
O6 Eu01 C1 70.0(4) . .
O3 Eu01 C1 103.0(4) . .
O7 Eu01 C1 82.6(5) . .
O1 Eu01 C1 26.7(4) . .
O2 Eu01 C1 24.7(3) . .
N5 Eu01 C1 91.8(5) . .
O4 Eu01 C1 134.5(3) 2_667 .
O4 Eu01 C5 100.5(3) . .
O5 Eu01 C5 79.7(4) . .
O6 Eu01 C5 68.3(3) . .
O3 Eu01 C5 24.0(3) . .
O7 Eu01 C5 154.0(5) . .
O1 Eu01 C5 137.2(3) . .
O2 Eu01 C5 101.0(4) . .
N5 Eu01 C5 91.1(4) . .
O4 Eu01 C5 25.8(3) 2_667 .
C1 Eu01 C5 119.3(4) . .
O4 Eu01 Eu01 41.3(2) . 2_667
O5 Eu01 Eu01 67.6(2) . 2_667
O6 Eu01 Eu01 66.4(2) . 2_667
O3 Eu01 Eu01 83.4(2) . 2_667
O7 Eu01 Eu01 117.7(4) . 2_667
O1 Eu01 Eu01 117.5(3) . 2_667
O2 Eu01 Eu01 139.9(2) . 2_667
N5 Eu01 Eu01 134.2(3) . 2_667
O4 Eu01 Eu01 34.10(16) 2_667 2_667
C1 Eu01 Eu01 132.2(3) . 2_667
C5 Eu01 Eu01 59.4(3) . 2_667
C14 N4 C15 121(3) . .
C14 N4 C13 99(2) . .
C15 N4 C13 139(3) . .
C18 N5 C16 101.0(19) . .
C18 N5 Eu01 124.7(14) . .
C16 N5 Eu01 133.6(15) . .
C17 N6 C18 110.2(18) . .
O2 C1 O1 119.9(12) . .
O2 C1 C2 123.4(13) . .
O1 C1 C2 116.7(13) . .
O2 C1 Eu01 60.2(7) . .
O1 C1 Eu01 59.9(7) . .
C2 C1 Eu01 173.9(10) . .
C4 C2 C3 118.3(13) . .
C4 C2 C1 124.1(14) . .
C3 C2 C1 117.6(14) . .
C2 C3 C4 120.5(14) . 2_556
C2 C3 H3 119.8 . .
C4 C3 H3 119.8 2_556 .
C2 C4 C3 121.2(14) . 2_556
C2 C4 N1 120(3) . .
C3 C4 N1 116(3) 2_556 .
O3 C5 O4 122.3(12) . 2_667
O3 C5 C6 119.9(12) . .
O4 C5 C6 117.8(12) 2_667 .
O3 C5 Eu01 54.0(6) . .
O4 C5 Eu01 68.4(7) 2_667 .
C6 C5 Eu01 173.1(9) . .
C8 C6 C7 118.8(12) . .
C8 C6 C5 120.2(11) . .
C7 C6 C5 121.0(12) . .
C6 C7 C8 120.3(12) . 2_767
C6 C7 N2 120(2) . .
C8 C7 N2 120(2) 2_767 .
C6 C8 C7 120.9(12) . 2_767
C6 C8 H8 119.5 . .
C7 C8 H8 119.5 2_767 .
O6 C9 O5 125.7(11) 2_667 .
O6 C9 C10 115.2(12) 2_667 .
O5 C9 C10 119.1(11) . .
C12 C10 C11 119.8(13) . .
C12 C10 C9 122.2(12) . .
C11 C10 C9 117.9(12) . .
C10 C11 C12 120.8(14) . 2_677
C10 C11 H11 119.6 . .
C12 C11 H11 119.6 2_677 .
C10 C12 C11 119.2(14) . 2_677
C10 C12 N3 125(2) . .
C11 C12 N3 116(2) 2_677 .
O7 C13 N4 106(2) . .
N4 C14 H14A 109.5 . .
N4 C14 H14B 109.5 . .
H14A C14 H14B 109.5 . .
N4 C14 H14C 109.5 . .
H14A C14 H14C 109.5 . .
H14B C14 H14C 109.5 . .
N4 C15 H15A 109.5 . .
N4 C15 H15B 109.5 . .
H15A C15 H15B 109.5 . .
N4 C15 H15C 109.5 . .
H15A C15 H15C 109.5 . .
H15B C15 H15C 109.5 . .
N5 C16 C17 117(2) . .
N5 C16 H16 121.6 . .
C17 C16 H16 121.6 . .
C16 C17 N6 101.2(18) . .
C16 C17 C19 137(2) . .
N6 C17 C19 122(2) . .
N5 C18 N6 110.8(19) . .
N5 C18 H18 124.6 . .
N6 C18 H18 124.6 . .
C17 C19 H19A 109.5 . .
C17 C19 H19B 109.5 . .
H19A C19 H19B 109.5 . .
C17 C19 H19C 109.5 . .
H19A C19 H19C 109.5 . .
H19B C19 H19C 109.5 . .
C1 O1 Eu01 93.4(8) . .
C1 O2 Eu01 95.1(8) . .
C5 O3 Eu01 102.0(8) . .
C5 O4 Eu01 162.8(8) 2_667 .
C5 O4 Eu01 85.7(7) 2_667 2_667
Eu01 O4 Eu01 104.6(3) . 2_667
C9 O5 Eu01 135.4(8) . .
C9 O6 Eu01 139.2(8) 2_667 .
C13 O7 Eu01 124.2(18) . .

loop_
_geom_bond_atom_site_label_1
_geom_bond_atom_site_label_2
_geom_bond_distance
_geom_bond_site_symmetry_2
Eu01 O4 2.343(8) .
Eu01 O5 2.368(8) .
Eu01 O6 2.395(8) .
Eu01 O3 2.447(9) .
Eu01 O7 2.474(19) .
Eu01 O1 2.480(10) .
Eu01 O2 2.493(9) .
Eu01 N5 2.509(18) .
Eu01 O4 2.758(9) 2_667
Eu01 C1 2.861(14) .
Eu01 C5 2.958(13) .
Eu01 Eu01 4.0435(14) 2_667
N1 C4 1.449(5) .
N2 C7 1.447(5) .
N3 C12 1.449(5) .
N4 C14 1.447(5) .
N4 C15 1.447(5) .
N4 C13 1.450(5) .
N5 C18 1.350(2) .
N5 C16 1.350(2) .
N6 C17 1.353(5) .
N6 C18 1.354(5) .
C1 O2 1.201(15) .
C1 O1 1.288(17) .
C1 C2 1.484(18) .
C2 C4 1.37(2) .
C2 C3 1.38(2) .
C3 C4 1.40(2) 2_556
C3 H3 0.9300 .
C4 C3 1.40(2) 2_556
C5 O3 1.230(15) .
C5 O4 1.291(15) 2_667
C5 C6 1.491(17) .
C6 C8 1.362(17) .
C6 C7 1.376(17) .
C7 C8 1.411(18) 2_767
C8 C7 1.411(18) 2_767
C8 H8 0.9300 .
C9 O6 1.245(14) 2_667
C9 O5 1.251(15) .
C9 C10 1.491(17) .
C10 C12 1.349(19) .
C10 C11 1.415(19) .
C11 C12 1.42(2) 2_677
C11 H11 0.9300 .
C12 C11 1.42(2) 2_677
C13 O7 1.250(5) .
C14 H14A 0.9600 .
C14 H14B 0.9600 .
C14 H14C 0.9600 .
C15 H15A 0.9600 .
C15 H15B 0.9600 .
C15 H15C 0.9600 .
C16 C17 1.352(5) .
C16 H16 0.9300 .
C17 C19 1.501(5) .
C18 H18 0.9300 .
C19 H19A 0.9600 .
C19 H19B 0.9600 .
C19 H19C 0.9600 .
O4 C5 1.291(15) 2_667
O4 Eu01 2.758(9) 2_667
O6 C9 1.245(14) 2_667

loop_
_platon_squeeze_void_nr
_platon_squeeze_void_average_x
_platon_squeeze_void_average_y
_platon_squeeze_void_average_z
_platon_squeeze_void_volume
_platon_squeeze_void_count_electrons
_platon_squeeze_void_content
1 0.000 0.000 0.000 239 31 ' '
